data_2231749
loop_
_publ_author_name
'Reisi, Mohammad Reza'
'Saleh Salga, Muhammad'
'Khaledi, Hamid'
'Mohd Ali, Hapipah'

_publ_section_title
;
 4-(2-Azaniumylethyl)piperazin-1-ium bis(perchlorate)
;
_journal_coeditor_code XU5296
_journal_issue 9
_journal_name_full 'Acta Crystallographica Section E'
_journal_page_first o2400
_journal_paper_doi 10.1107/S1600536811033976
_journal_volume 67
_journal_year 2011
_chemical_formula_iupac 'C6 H17 N3 2+ , 2Cl O4 -'
_chemical_formula_moiety 'C6 H17 N3 2+, 2(Cl O4)-'
_chemical_formula_sum 'C6 H17 Cl2 N3 O8'
_chemical_formula_weight 330.13
_chemical_name_systematic
;
4-(2-Azaniumylethyl)piperazin-1-ium bis(perchlorate)
;
_space_group_IT_number 14
_symmetry_cell_setting monoclinic
_symmetry_space_group_name_Hall '-P 2yn'
_symmetry_space_group_name_H-M 'P 1 21/n 1'
_atom_sites_solution_hydrogens geom
_atom_sites_solution_primary direct
_atom_sites_solution_secondary difmap
_audit_creation_method SHELXL97
_cell_angle_alpha 90.00
_cell_angle_beta 97.4370(10)
_cell_angle_gamma 90.00
_cell_formula_units_Z 4
_cell_length_a 7.52180(10)
_cell_length_b 11.4371(2)
_cell_length_c 15.2239(2)
_cell_measurement_reflns_used 4052
_cell_measurement_temperature 100(2)
_cell_measurement_theta_max 30.53
_cell_measurement_theta_min 2.23
_cell_volume 1298.66(3)
_computing_cell_refinement 'SAINT (Bruker, 2007)'
_computing_data_collection 'APEX2 (Bruker, 2007)'
_computing_data_reduction 'SAINT (Bruker, 2007)'
_computing_molecular_graphics 'X-SEED (Barbour, 2001)'
_computing_publication_material
;
SHELXL97 (Sheldrick, 2008) and publCIF (Westrip, 2010)
;
_computing_structure_refinement 'SHELXL97 (Sheldrick, 2008)'
_computing_structure_solution 'SHELXS97 (Sheldrick, 2008)'
_diffrn_ambient_temperature 100(2)
_diffrn_measured_fraction_theta_full 0.994
_diffrn_measured_fraction_theta_max 0.994
_diffrn_measurement_device_type 'Bruker APEXII CCD'
_diffrn_measurement_method '\f and \w'
_diffrn_radiation_monochromator graphite
_diffrn_radiation_source 'fine-focus sealed tube'
_diffrn_radiation_type MoK\a
_diffrn_radiation_wavelength 0.71073
_diffrn_reflns_av_R_equivalents 0.0232
_diffrn_reflns_av_sigmaI/netI 0.0260
_diffrn_reflns_limit_h_max 9
_diffrn_reflns_limit_h_min -9
_diffrn_reflns_limit_k_max 12
_diffrn_reflns_limit_k_min -14
_diffrn_reflns_limit_l_max 18
_diffrn_reflns_limit_l_min -19
_diffrn_reflns_number 8644
_diffrn_reflns_theta_full 27.50
_diffrn_reflns_theta_max 27.50
_diffrn_reflns_theta_min 2.23
_exptl_absorpt_coefficient_mu 0.540
_exptl_absorpt_correction_T_max 0.9683
_exptl_absorpt_correction_T_min 0.8634
_exptl_absorpt_correction_type multi-scan
_exptl_absorpt_process_details '(SADABS; Sheldrick, 1996)'
_exptl_crystal_colour colourless
_exptl_crystal_density_diffrn 1.688
_exptl_crystal_density_method 'not measured'
_exptl_crystal_description blade
_exptl_crystal_F_000 688
_exptl_crystal_size_max 0.28
_exptl_crystal_size_mid 0.17
_exptl_crystal_size_min 0.06
_refine_diff_density_max 0.271
_refine_diff_density_min -0.594
_refine_ls_extinction_method none
_refine_ls_goodness_of_fit_ref 1.053
_refine_ls_hydrogen_treatment mixed
_refine_ls_matrix_type full
_refine_ls_number_parameters 187
_refine_ls_number_reflns 2969
_refine_ls_number_restraints 5
_refine_ls_restrained_S_all 1.053
_refine_ls_R_factor_all 0.0342
_refine_ls_R_factor_gt 0.0302
_refine_ls_shift/su_max 0.001
_refine_ls_shift/su_mean 0.000
_refine_ls_structure_factor_coef Fsqd
_refine_ls_weighting_details 'calc w = 1/[\s^2^(Fo^2^)+(0.0388P)^2^+0.8608P] where P=(Fo^2^+2Fc^2^)/3'
_refine_ls_weighting_scheme calc
_refine_ls_wR_factor_gt 0.0776
_refine_ls_wR_factor_ref 0.0803
_reflns_number_gt 2671
_reflns_number_total 2969
_reflns_threshold_expression I>2\s(I)
_cod_data_source_file xu5296.cif
_cod_data_source_block I
_cod_original_sg_symbol_H-M 'P 21/n'
_cod_database_code 2231749
_cod_database_fobs_code 2231749

loop_
_symmetry_equiv_pos_as_xyz
'x, y, z'
'-x+1/2, y+1/2, -z+1/2'
'-x, -y, -z'
'x-1/2, -y-1/2, z-1/2'

loop_
_atom_site_type_symbol
_atom_site_label
_atom_site_fract_x
_atom_site_fract_y
_atom_site_fract_z
_atom_site_U_iso_or_equiv
_atom_site_adp_type
_atom_site_calc_flag
_atom_site_refinement_flags
_atom_site_occupancy
_atom_site_symmetry_multiplicity
N N1 0.3280(2) 0.44351(13) 0.34193(10) 0.0188(3) Uani d D 1 1
H H1C 0.390(3) 0.5105(15) 0.3389(14) 0.023 Uiso d D 1 1
H H1D 0.268(3) 0.4345(19) 0.2884(11) 0.023 Uiso d D 1 1
N N2 0.22434(17) 0.25008(12) 0.44167(9) 0.0137(3) Uani d . 1 1
N N3 0.26916(19) 0.16033(12) 0.61553(9) 0.0138(3) Uani d D 1 1
H H3C 0.308(3) 0.2308(14) 0.6010(13) 0.017 Uiso d D 1 1
H H3D 0.161(2) 0.1729(17) 0.6323(13) 0.017 Uiso d D 1 1
H H3E 0.340(2) 0.1314(17) 0.6606(11) 0.017 Uiso d D 1 1
C C1 0.4538(2) 0.34346(15) 0.36621(12) 0.0212(4) Uani d . 1 1
H H1A 0.5295 0.3604 0.4229 0.025 Uiso calc R 1 1
H H1B 0.5334 0.3327 0.3199 0.025 Uiso calc R 1 1
C C2 0.3466(2) 0.23325(15) 0.37506(11) 0.0182(3) Uani d . 1 1
H H2A 0.2769 0.2137 0.3173 0.022 Uiso calc R 1 1
H H2B 0.4289 0.1674 0.3928 0.022 Uiso calc R 1 1
C C3 0.1959(2) 0.45727(15) 0.40696(12) 0.0186(3) Uani d . 1 1
H H3A 0.1099 0.5205 0.3873 0.022 Uiso calc R 1 1
H H3B 0.2595 0.4787 0.4658 0.022 Uiso calc R 1 1
C C4 0.0963(2) 0.34326(15) 0.41350(12) 0.0190(3) Uani d . 1 1
H H4A 0.0095 0.3513 0.4568 0.023 Uiso calc R 1 1
H H4B 0.0289 0.3235 0.3552 0.023 Uiso calc R 1 1
C C5 0.1375(2) 0.13996(15) 0.46127(11) 0.0165(3) Uani d . 1 1
H H5A 0.1257 0.0886 0.4085 0.020 Uiso calc R 1 1
H H5B 0.0160 0.1559 0.4768 0.020 Uiso calc R 1 1
C C6 0.2498(2) 0.08004(14) 0.53790(11) 0.0158(3) Uani d . 1 1
H H6A 0.1911 0.0065 0.5529 0.019 Uiso calc R 1 1
H H6B 0.3694 0.0606 0.5214 0.019 Uiso calc R 1 1
Cl Cl1 0.72577(5) 0.21252(3) 0.61138(3) 0.01391(10) Uani d . 1 1
O O1 0.90644(15) 0.24485(11) 0.64617(9) 0.0220(3) Uani d . 1 1
O O2 0.71413(18) 0.18723(12) 0.51861(8) 0.0263(3) Uani d . 1 1
O O3 0.67246(17) 0.10996(11) 0.65736(9) 0.0241(3) Uani d . 1 1
O O4 0.60538(16) 0.30697(11) 0.62494(10) 0.0246(3) Uani d . 1 1
Cl Cl2 0.74537(5) 0.57603(3) 0.26377(2) 0.01355(10) Uani d . 1 1
O O5 0.59033(15) 0.51100(11) 0.22387(8) 0.0188(3) Uani d . 1 1
O O6 0.75093(17) 0.57359(11) 0.35894(8) 0.0200(3) Uani d . 1 1
O O7 0.73342(17) 0.69479(10) 0.23263(8) 0.0204(3) Uani d . 1 1
O O8 0.90557(15) 0.52178(11) 0.23899(8) 0.0202(3) Uani d . 1 1

loop_
_atom_site_aniso_label
_atom_site_aniso_U_11
_atom_site_aniso_U_22
_atom_site_aniso_U_33
_atom_site_aniso_U_12
_atom_site_aniso_U_13
_atom_site_aniso_U_23
N1 0.0269(8) 0.0140(7) 0.0159(7) -0.0024(6) 0.0044(6) 0.0008(6)
N2 0.0141(6) 0.0131(7) 0.0144(7) -0.0002(5) 0.0034(5) 0.0015(5)
N3 0.0150(6) 0.0119(7) 0.0147(7) -0.0003(5) 0.0026(5) 0.0003(5)
C1 0.0235(9) 0.0174(9) 0.0246(9) 0.0005(7) 0.0107(7) 0.0029(7)
C2 0.0227(8) 0.0158(8) 0.0178(8) -0.0002(6) 0.0090(6) 0.0002(6)
C3 0.0193(8) 0.0171(8) 0.0195(8) 0.0022(6) 0.0030(6) 0.0004(7)
C4 0.0151(8) 0.0187(9) 0.0227(9) 0.0016(6) 0.0009(6) 0.0016(7)
C5 0.0175(8) 0.0162(8) 0.0158(8) -0.0044(6) 0.0027(6) -0.0009(6)
C6 0.0190(8) 0.0125(8) 0.0164(8) -0.0014(6) 0.0046(6) -0.0026(6)
Cl1 0.01169(18) 0.01297(19) 0.0174(2) -0.00018(13) 0.00309(13) -0.00125(14)
O1 0.0125(6) 0.0229(7) 0.0300(7) -0.0028(5) 0.0010(5) -0.0039(5)
O2 0.0263(7) 0.0354(8) 0.0176(7) -0.0007(6) 0.0045(5) -0.0055(6)
O3 0.0219(6) 0.0207(7) 0.0290(7) -0.0045(5) 0.0012(5) 0.0090(5)
O4 0.0155(6) 0.0157(6) 0.0437(8) 0.0021(5) 0.0076(5) -0.0067(6)
Cl2 0.01502(19) 0.01298(19) 0.01291(19) 0.00041(13) 0.00284(13) -0.00077(13)
O5 0.0160(6) 0.0196(6) 0.0206(6) -0.0037(5) 0.0016(5) -0.0013(5)
O6 0.0283(7) 0.0194(6) 0.0128(6) 0.0033(5) 0.0045(5) -0.0001(5)
O7 0.0274(7) 0.0134(6) 0.0207(6) -0.0012(5) 0.0038(5) 0.0031(5)
O8 0.0164(6) 0.0227(7) 0.0223(7) 0.0022(5) 0.0056(5) -0.0069(5)

loop_
_atom_type_symbol
_atom_type_description
_atom_type_scat_dispersion_real
_atom_type_scat_dispersion_imag
_atom_type_scat_source
C C 0.0033 0.0016 'International Tables Vol C Tables 4.2.6.8 and 6.1.1.4'
H H 0.0000 0.0000 'International Tables Vol C Tables 4.2.6.8 and 6.1.1.4'
N N 0.0061 0.0033 'International Tables Vol C Tables 4.2.6.8 and 6.1.1.4'
O O 0.0106 0.0060 'International Tables Vol C Tables 4.2.6.8 and 6.1.1.4'
Cl Cl 0.1484 0.1585 'International Tables Vol C Tables 4.2.6.8 and 6.1.1.4'

loop_
_geom_angle_atom_site_label_1
_geom_angle_atom_site_label_2
_geom_angle_atom_site_label_3
_geom_angle
C3 N1 C1 111.60(13)
C3 N1 H1C 109.7(13)
C1 N1 H1C 110.3(13)
C3 N1 H1D 108.6(14)
C1 N1 H1D 111.6(14)
H1C N1 H1D 104.8(19)
C4 N2 C5 113.04(13)
C4 N2 C2 109.92(13)
C5 N2 C2 111.30(13)
C6 N3 H3C 111.2(13)
C6 N3 H3D 109.1(13)
H3C N3 H3D 105.1(18)
C6 N3 H3E 112.0(13)
H3C N3 H3E 110.4(18)
H3D N3 H3E 108.8(18)
N1 C1 C2 109.35(14)
N1 C1 H1A 109.8
C2 C1 H1A 109.8
N1 C1 H1B 109.8
C2 C1 H1B 109.8
H1A C1 H1B 108.3
N2 C2 C1 109.97(14)
N2 C2 H2A 109.7
C1 C2 H2A 109.7
N2 C2 H2B 109.7
C1 C2 H2B 109.7
H2A C2 H2B 108.2
N1 C3 C4 109.21(14)
N1 C3 H3A 109.8
C4 C3 H3A 109.8
N1 C3 H3B 109.8
C4 C3 H3B 109.8
H3A C3 H3B 108.3
N2 C4 C3 109.53(13)
N2 C4 H4A 109.8
C3 C4 H4A 109.8
N2 C4 H4B 109.8
C3 C4 H4B 109.8
H4A C4 H4B 108.2
N2 C5 C6 109.07(13)
N2 C5 H5A 109.9
C6 C5 H5A 109.9
N2 C5 H5B 109.9
C6 C5 H5B 109.9
H5A C5 H5B 108.3
N3 C6 C5 108.67(13)
N3 C6 H6A 110.0
C5 C6 H6A 110.0
N3 C6 H6B 110.0
C5 C6 H6B 110.0
H6A C6 H6B 108.3
O2 Cl1 O1 110.39(8)
O2 Cl1 O4 109.44(8)
O1 Cl1 O4 109.57(8)
O2 Cl1 O3 109.10(8)
O1 Cl1 O3 109.69(8)
O4 Cl1 O3 108.62(8)
O7 Cl2 O6 109.97(7)
O7 Cl2 O8 109.73(8)
O6 Cl2 O8 109.63(7)
O7 Cl2 O5 109.52(7)
O6 Cl2 O5 109.14(7)
O8 Cl2 O5 108.82(7)

loop_
_geom_bond_atom_site_label_1
_geom_bond_atom_site_label_2
_geom_bond_distance
N1 C3 1.499(2)
N1 C1 1.500(2)
N1 H1C 0.902(15)
N1 H1D 0.884(15)
N2 C4 1.463(2)
N2 C5 1.467(2)
N2 C2 1.467(2)
N3 C6 1.489(2)
N3 H3C 0.894(15)
N3 H3D 0.894(15)
N3 H3E 0.878(15)
C1 C2 1.512(2)
C1 H1A 0.9900
C1 H1B 0.9900
C2 H2A 0.9900
C2 H2B 0.9900
C3 C4 1.513(2)
C3 H3A 0.9900
C3 H3B 0.9900
C4 H4A 0.9900
C4 H4B 0.9900
C5 C6 1.513(2)
C5 H5A 0.9900
C5 H5B 0.9900
C6 H6A 0.9900
C6 H6B 0.9900
Cl1 O2 1.4331(13)
Cl1 O1 1.4414(12)
Cl1 O4 1.4416(12)
Cl1 O3 1.4489(13)
Cl2 O7 1.4376(12)
Cl2 O6 1.4444(12)
Cl2 O8 1.4481(12)
Cl2 O5 1.4487(12)

loop_
_geom_hbond_atom_site_label_D
_geom_hbond_atom_site_label_H
_geom_hbond_atom_site_label_A
_geom_hbond_site_symmetry_A
_geom_hbond_distance_DH
_geom_hbond_distance_HA
_geom_hbond_distance_DA
_geom_hbond_angle_DHA
N1 H1C O4 3_666 0.902(15) 2.158(18) 2.9298(19) 143.1(18)
N1 H1D O3 4_565 0.884(15) 2.094(16) 2.964(2) 167.8(19)
N3 H3C O6 3_666 0.894(15) 2.375(18) 3.0741(19) 135.2(16)
N3 H3C O4 . 0.894(15) 2.387(18) 3.0225(19) 128.2(16)
N3 H3D O1 1_455 0.894(15) 2.121(16) 2.9875(18) 163.0(18)
N3 H3E O8 4_566 0.878(15) 2.141(17) 2.9025(19) 144.7(18)
N3 H3E O3 . 0.878(15) 2.517(18) 3.0724(19) 121.9(16)
C1 H1B O7 2_645 0.99 2.56 3.407(2) 143.1
C3 H3A O8 1_455 0.99 2.56 3.226(2) 124.4
C5 H5A O5 2_545 0.99 2.58 3.436(2) 145.1
C5 H5B O2 1_455 0.99 2.46 3.452(2) 177.5

loop_
_cod_related_entry_id
_cod_related_entry_database
_cod_related_entry_code
1 ChemSpider 30656986
